data_7718528
loop_
_publ_author_name
'Ma, Chong'
'Xia, Yihao'
'Ding, Xue'
'Qin, Lei'
'Zheng, Zhiping'

_publ_section_title
;
 Hydrogen production via aqueous-phase reforming of methanol catalyzed by
 ruthenium(ii) complexes with Schiff-base pincer ligands
;
_journal_issue 19
_journal_name_full 'Dalton Transactions'
_journal_page_first 7785
_journal_page_last 7792
_journal_paper_doi 10.1039/D5DT00387C
_journal_volume 54
_journal_year 2025
_chemical_formula_moiety 'C49 H54 Cl2 N3 P Ru, C H2 Cl2'
_chemical_formula_sum 'C50 H56 Cl4 N3 P Ru'
_chemical_formula_weight 972.81
_space_group_crystal_system triclinic
_space_group_IT_number 2
_space_group_name_Hall '-P 1'
_space_group_name_H-M_alt 'P -1'
_atom_sites_solution_hydrogens geom
_atom_sites_solution_primary iterative
_audit_creation_date 2024-01-24
_audit_creation_method
;
Olex2 1.5
(compiled 2023.08.24 svn.re1ec1418 for OlexSys, GUI svn.r6817)
;
_audit_update_record
;
2024-01-25 deposited with the CCDC.	2025-04-10 downloaded from the CCDC.
;
_cell_angle_alpha 98.8008(17)
_cell_angle_beta 100.834(3)
_cell_angle_gamma 92.670(2)
_cell_formula_units_Z 2
_cell_length_a 10.8192(6)
_cell_length_b 12.7886(7)
_cell_length_c 17.5557(8)
_cell_measurement_reflns_used 2536
_cell_measurement_temperature 100.0
_cell_measurement_theta_max 27.29
_cell_measurement_theta_min 3.63
_cell_volume 2350.6(2)
_computing_molecular_graphics 'Olex2 1.5 (Dolomanov et al., 2009)'
_computing_publication_material 'Olex2 1.5 (Dolomanov et al., 2009)'
_computing_structure_refinement 'SHELXL 2018/3 (Sheldrick, 2015)'
_computing_structure_solution 'olex2.solve 1.5 (Bourhis et al., 2015)'
_diffrn_ambient_temperature 100.0
_diffrn_measured_fraction_theta_full 0.999
_diffrn_measured_fraction_theta_max 0.998
_diffrn_measurement_device_type 'Bruker APEX-II CCD'
_diffrn_measurement_method '\f and \w scans'
_diffrn_radiation_type MoK\a
_diffrn_radiation_wavelength 0.71073
_diffrn_reflns_av_R_equivalents 0.0509
_diffrn_reflns_av_unetI/netI 0.0285
_diffrn_reflns_Laue_measured_fraction_full 0.999
_diffrn_reflns_Laue_measured_fraction_max 0.998
_diffrn_reflns_limit_h_max 14
_diffrn_reflns_limit_h_min -14
_diffrn_reflns_limit_k_max 16
_diffrn_reflns_limit_k_min -16
_diffrn_reflns_limit_l_max 22
_diffrn_reflns_limit_l_min -22
_diffrn_reflns_number 78585
_diffrn_reflns_point_group_measured_fraction_full 0.999
_diffrn_reflns_point_group_measured_fraction_max 0.998
_diffrn_reflns_theta_full 25.242
_diffrn_reflns_theta_max 27.508
_diffrn_reflns_theta_min 2.395
_diffrn_source_current 1.4
_diffrn_source_power 0.07
_diffrn_source_voltage 50.0
_diffrn_standards_number 0
_exptl_absorpt_coefficient_mu 0.632
_exptl_absorpt_correction_T_max 0.7456
_exptl_absorpt_correction_T_min 0.6757
_exptl_absorpt_correction_type multi-scan
_exptl_absorpt_process_details
'SADABS-2016/2 (Bruker,2016/2) was used for absorption correction. wR2(int) was 0.0864 before and 0.0629 after correction. The Ratio of minimum to maximum transmission is 0.9062. The \l/2 correction factor is Not present.'
_exptl_crystal_colour purple
_exptl_crystal_density_diffrn 1.374
_exptl_crystal_description block
_exptl_crystal_F_000 1008
_exptl_crystal_size_max 0.202
_exptl_crystal_size_mid 0.127
_exptl_crystal_size_min 0.068
_refine_diff_density_max 1.236
_refine_diff_density_min -0.972
_refine_diff_density_rms 0.073
_refine_ls_extinction_method none
_refine_ls_goodness_of_fit_ref 1.041
_refine_ls_hydrogen_treatment constr
_refine_ls_matrix_type full
_refine_ls_number_parameters 540
_refine_ls_number_reflns 10777
_refine_ls_number_restraints 0
_refine_ls_restrained_S_all 1.041
_refine_ls_R_factor_all 0.0356
_refine_ls_R_factor_gt 0.0303
_refine_ls_shift/su_max 0.000
_refine_ls_shift/su_mean 0.000
_refine_ls_structure_factor_coef Fsqd
_refine_ls_weighting_details 'w=1/[\s^2^(Fo^2^)+(0.0281P)^2^+3.2133P] where P=(Fo^2^+2Fc^2^)/3'
_refine_ls_weighting_scheme calc
_refine_ls_wR_factor_gt 0.0737
_refine_ls_wR_factor_ref 0.0768
_reflns_Friedel_coverage 0.000
_reflns_number_gt 9647
_reflns_number_total 10777
_reflns_threshold_expression 'I > 2\s(I)'
_cod_data_source_file d5dt00387c2.cif
_cod_data_source_block mc_shiyan196_0m
_cod_depositor_comments 'Adding full bibliography for 7718527--7718528.cif.'
_cod_database_code 7718528
_shelx_shelxl_version_number 2018/3
_shelx_space_group_comment
;
The symmetry employed for this shelxl refinement is uniquely defined
by the following loop, which should always be used as a source of
symmetry information in preference to the above space-group names.
They are only intended as comments.
;
_shelx_estimated_absorpt_t_max 0.958
_shelx_estimated_absorpt_t_min 0.883
_olex2_refinement_description
;
1. Fixed Uiso
 At 1.2 times of:
  All C(H) groups, All C(H,H) groups
 At 1.5 times of:
  All C(H,H,H) groups
2.a Ternary CH refined with riding coordinates:
 C2(H2), C10(H10), C22(H22), C29(H29)
2.b Secondary CH2 refined with riding coordinates:
 C1S(H1SA,H1SB)
2.c Aromatic/amide H refined with riding coordinates:
 C5(H5), C6(H6), C7(H7), C13(H13), C15(H15), C16(H16), C17(H17), C19(H19),
 C25(H25), C26(H26), C27(H27), C33(H33), C34(H34), C35(H35), C36(H36), C37(H37),
  C39(H39), C40(H40), C41(H41), C42(H42), C43(H43), C45(H45), C46(H46),
 C47(H47), C48(H48), C49(H49)
2.d Idealised Me refined as rotating group:
 C1(H1A,H1B,H1C), C3(H3A,H3B,H3C), C11(H11A,H11B,H11C), C12(H12A,H12B,H12C),
 C23(H23A,H23B,H23C), C24(H24A,H24B,H24C), C30(H30A,H30B,H30C), C31(H31A,H31B,
 H31C)
;
_olex2_submission_special_instructions 'No special instructions were received'

loop_
_space_group_symop_operation_xyz
'x, y, z'
'-x, -y, -z'

loop_
_atom_site_label
_atom_site_type_symbol
_atom_site_fract_x
_atom_site_fract_y
_atom_site_fract_z
_atom_site_U_iso_or_equiv
_atom_site_adp_type
_atom_site_occupancy
_atom_site_site_symmetry_order
_atom_site_calc_flag
_atom_site_refinement_flags_posn
_atom_site_refinement_flags_adp
_atom_site_refinement_flags_occupancy
_atom_site_disorder_assembly
_atom_site_disorder_group
Ru1 Ru 0.14506(2) 0.24330(2) 0.21416(2) 0.00976(5) Uani 1 1 d . . . . .
Cl1 Cl -0.06742(4) 0.18143(4) 0.14483(3) 0.01445(9) Uani 1 1 d . . . . .
Cl2 Cl 0.36468(4) 0.28977(4) 0.26882(3) 0.01447(9) Uani 1 1 d . . . . .
P1 P 0.09802(4) 0.34217(4) 0.33360(3) 0.01248(10) Uani 1 1 d . . . . .
N1 N 0.17335(14) 0.08557(12) 0.24091(9) 0.0117(3) Uani 1 1 d . . . . .
N2 N 0.18283(14) 0.16531(12) 0.11517(9) 0.0122(3) Uani 1 1 d . . . . .
N3 N 0.14451(14) 0.36475(12) 0.14260(9) 0.0125(3) Uani 1 1 d . . . . .
C1 C -0.1435(2) 0.05437(17) 0.35198(13) 0.0224(4) Uani 1 1 d . . . . .
H1A H -0.222540 0.071571 0.320672 0.034 Uiso 1 1 calc R U . . .
H1B H -0.108955 0.115205 0.392834 0.034 Uiso 1 1 calc R U . . .
H1C H -0.159696 -0.007286 0.376651 0.034 Uiso 1 1 calc R U . . .
C2 C -0.04873(18) 0.02889(16) 0.29872(12) 0.0164(4) Uani 1 1 d . . . . .
H2 H -0.042176 0.088862 0.268864 0.020 Uiso 1 1 calc R U . . .
C3 C -0.0982(2) -0.07244(19) 0.23903(13) 0.0250(5) Uani 1 1 d . . . . .
H3A H -0.102119 -0.132895 0.266947 0.038 Uiso 1 1 calc R U . . .
H3B H -0.041208 -0.085579 0.201912 0.038 Uiso 1 1 calc R U . . .
H3C H -0.182788 -0.063313 0.210252 0.038 Uiso 1 1 calc R U . . .
C4 C 0.08217(18) 0.01475(14) 0.34285(11) 0.0137(4) Uani 1 1 d . . . . .
C5 C 0.09905(19) -0.03187(15) 0.41057(11) 0.0167(4) Uani 1 1 d . . . . .
H5 H 0.028126 -0.046828 0.432957 0.020 Uiso 1 1 calc R U . . .
C6 C 0.2173(2) -0.05678(16) 0.44580(11) 0.0184(4) Uani 1 1 d . . . . .
H6 H 0.227082 -0.088188 0.492026 0.022 Uiso 1 1 calc R U . . .
C7 C 0.32105(19) -0.03570(16) 0.41335(11) 0.0175(4) Uani 1 1 d . . . . .
H7 H 0.401471 -0.054357 0.437218 0.021 Uiso 1 1 calc R U . . .
C8 C 0.31028(18) 0.01246(15) 0.34621(11) 0.0145(4) Uani 1 1 d . . . . .
C9 C 0.18952(18) 0.03824(14) 0.31224(11) 0.0130(3) Uani 1 1 d . . . . .
C10 C 0.42996(18) 0.03490(16) 0.31515(12) 0.0171(4) Uani 1 1 d . . . . .
H10 H 0.408136 0.076578 0.271345 0.021 Uiso 1 1 calc R U . . .
C11 C 0.4806(2) -0.06937(19) 0.28232(15) 0.0285(5) Uani 1 1 d . . . . .
H11A H 0.498272 -0.113079 0.323764 0.043 Uiso 1 1 calc R U . . .
H11B H 0.558431 -0.053599 0.263929 0.043 Uiso 1 1 calc R U . . .
H11C H 0.417385 -0.107917 0.238350 0.043 Uiso 1 1 calc R U . . .
C12 C 0.53183(19) 0.10089(18) 0.37954(13) 0.0229(4) Uani 1 1 d . . . . .
H12A H 0.496026 0.163866 0.403347 0.034 Uiso 1 1 calc R U . . .
H12B H 0.602460 0.122920 0.356381 0.034 Uiso 1 1 calc R U . . .
H12C H 0.562014 0.057986 0.419976 0.034 Uiso 1 1 calc R U . . .
C13 C 0.19120(18) 0.02061(15) 0.18011(11) 0.0144(4) Uani 1 1 d . . . . .
H13 H 0.203468 -0.051734 0.183531 0.017 Uiso 1 1 calc R U . . .
C14 C 0.19217(18) 0.05982(15) 0.10704(11) 0.0151(4) Uani 1 1 d . . . . .
C15 C 0.1998(2) -0.00002(16) 0.03499(12) 0.0211(4) Uani 1 1 d . . . . .
H15 H 0.205959 -0.074536 0.029889 0.025 Uiso 1 1 calc R U . . .
C16 C 0.1983(2) 0.05186(17) -0.02946(12) 0.0247(5) Uani 1 1 d . . . . .
H16 H 0.204843 0.013087 -0.079032 0.030 Uiso 1 1 calc R U . . .
C17 C 0.1873(2) 0.16052(17) -0.02068(12) 0.0234(4) Uani 1 1 d . . . . .
H17 H 0.186078 0.196911 -0.064074 0.028 Uiso 1 1 calc R U . . .
C18 C 0.17793(19) 0.21549(16) 0.05267(11) 0.0163(4) Uani 1 1 d . . . . .
C19 C 0.16027(19) 0.32735(15) 0.07218(11) 0.0161(4) Uani 1 1 d . . . . .
H19 H 0.160203 0.372719 0.034087 0.019 Uiso 1 1 calc R U . . .
C20 C 0.13717(18) 0.47950(15) 0.15414(11) 0.0142(4) Uani 1 1 d . . . . .
C21 C 0.24807(18) 0.54559(16) 0.16183(11) 0.0167(4) Uani 1 1 d . . . . .
C22 C 0.37879(18) 0.50428(17) 0.16505(12) 0.0186(4) Uani 1 1 d . . . . .
H22 H 0.371515 0.427752 0.170767 0.022 Uiso 1 1 calc R U . . .
C23 C 0.4743(2) 0.5630(2) 0.23624(14) 0.0288(5) Uani 1 1 d . . . . .
H23A H 0.488471 0.637213 0.230062 0.043 Uiso 1 1 calc R U . . .
H23B H 0.554219 0.529243 0.239945 0.043 Uiso 1 1 calc R U . . .
H23C H 0.441277 0.560065 0.284228 0.043 Uiso 1 1 calc R U . . .
C24 C 0.4257(2) 0.5110(2) 0.08853(13) 0.0293(5) Uani 1 1 d . . . . .
H24A H 0.366538 0.468659 0.044179 0.044 Uiso 1 1 calc R U . . .
H24B H 0.509257 0.483477 0.091964 0.044 Uiso 1 1 calc R U . . .
H24C H 0.431242 0.585144 0.080590 0.044 Uiso 1 1 calc R U . . .
C25 C 0.2359(2) 0.65456(17) 0.16621(14) 0.0247(5) Uani 1 1 d . . . . .
H25 H 0.309166 0.701120 0.171632 0.030 Uiso 1 1 calc R U . . .
C26 C 0.1193(2) 0.69631(17) 0.16284(15) 0.0289(5) Uani 1 1 d . . . . .
H26 H 0.113316 0.770644 0.165846 0.035 Uiso 1 1 calc R U . . .
C27 C 0.0116(2) 0.62935(17) 0.15507(14) 0.0240(4) Uani 1 1 d . . . . .
H27 H -0.067849 0.658612 0.152922 0.029 Uiso 1 1 calc R U . . .
C28 C 0.01749(18) 0.52011(16) 0.15036(12) 0.0166(4) Uani 1 1 d . . . . .
C29 C -0.10128(18) 0.44649(16) 0.13768(12) 0.0191(4) Uani 1 1 d . . . . .
H29 H -0.078781 0.384220 0.164252 0.023 Uiso 1 1 calc R U . . .
C30 C -0.1477(2) 0.4045(2) 0.04931(14) 0.0286(5) Uani 1 1 d . . . . .
H30A H -0.164594 0.464378 0.021094 0.043 Uiso 1 1 calc R U . . .
H30B H -0.225287 0.358222 0.041677 0.043 Uiso 1 1 calc R U . . .
H30C H -0.082650 0.364177 0.028954 0.043 Uiso 1 1 calc R U . . .
C31 C -0.2077(2) 0.49750(19) 0.17260(15) 0.0279(5) Uani 1 1 d . . . . .
H31A H -0.175496 0.528707 0.227768 0.042 Uiso 1 1 calc R U . . .
H31B H -0.276450 0.443369 0.169357 0.042 Uiso 1 1 calc R U . . .
H31C H -0.239210 0.553120 0.143057 0.042 Uiso 1 1 calc R U . . .
C32 C 0.14071(18) 0.28426(14) 0.42464(11) 0.0142(4) Uani 1 1 d . . . . .
C33 C 0.0609(2) 0.28337(15) 0.47921(12) 0.0180(4) Uani 1 1 d . . . . .
H33 H -0.021815 0.306266 0.467407 0.022 Uiso 1 1 calc R U . . .
C34 C 0.1028(2) 0.24897(16) 0.55060(12) 0.0214(4) Uani 1 1 d . . . . .
H34 H 0.048163 0.248592 0.587065 0.026 Uiso 1 1 calc R U . . .
C35 C 0.2230(2) 0.21534(17) 0.56911(12) 0.0224(4) Uani 1 1 d . . . . .
H35 H 0.251801 0.194195 0.618579 0.027 Uiso 1 1 calc R U . . .
C36 C 0.3010(2) 0.21289(16) 0.51444(12) 0.0204(4) Uani 1 1 d . . . . .
H36 H 0.383007 0.188532 0.526167 0.024 Uiso 1 1 calc R U . . .
C37 C 0.25976(19) 0.24588(15) 0.44273(11) 0.0170(4) Uani 1 1 d . . . . .
H37 H 0.313292 0.242294 0.405413 0.020 Uiso 1 1 calc R U . . .
C38 C -0.06413(18) 0.37540(15) 0.34073(11) 0.0150(4) Uani 1 1 d . . . . .
C39 C -0.08853(19) 0.46301(16) 0.39294(12) 0.0183(4) Uani 1 1 d . . . . .
H39 H -0.020734 0.511901 0.421402 0.022 Uiso 1 1 calc R U . . .
C40 C -0.2112(2) 0.47909(17) 0.40351(12) 0.0210(4) Uani 1 1 d . . . . .
H40 H -0.226530 0.539217 0.438541 0.025 Uiso 1 1 calc R U . . .
C41 C -0.31133(19) 0.40743(17) 0.36296(12) 0.0200(4) Uani 1 1 d . . . . .
H41 H -0.394890 0.418314 0.370219 0.024 Uiso 1 1 calc R U . . .
C42 C -0.28791(19) 0.31990(17) 0.31182(12) 0.0195(4) Uani 1 1 d . . . . .
H42 H -0.355721 0.270496 0.284135 0.023 Uiso 1 1 calc R U . . .
C43 C -0.16537(18) 0.30417(16) 0.30090(11) 0.0166(4) Uani 1 1 d . . . . .
H43 H -0.150641 0.243945 0.265744 0.020 Uiso 1 1 calc R U . . .
C44 C 0.18914(18) 0.47333(15) 0.36473(11) 0.0143(4) Uani 1 1 d . . . . .
C45 C 0.13777(19) 0.56433(16) 0.34062(12) 0.0178(4) Uani 1 1 d . . . . .
H45 H 0.056498 0.558406 0.307682 0.021 Uiso 1 1 calc R U . . .
C46 C 0.2045(2) 0.66317(16) 0.36439(13) 0.0220(4) Uani 1 1 d . . . . .
H46 H 0.168155 0.724306 0.348088 0.026 Uiso 1 1 calc R U . . .
C47 C 0.3240(2) 0.67297(17) 0.41187(13) 0.0236(4) Uani 1 1 d . . . . .
H47 H 0.368696 0.740839 0.428557 0.028 Uiso 1 1 calc R U . . .
C48 C 0.3783(2) 0.58359(17) 0.43496(12) 0.0217(4) Uani 1 1 d . . . . .
H48 H 0.460537 0.589756 0.466707 0.026 Uiso 1 1 calc R U . . .
C49 C 0.31043(19) 0.48431(16) 0.41097(11) 0.0176(4) Uani 1 1 d . . . . .
H49 H 0.347760 0.423145 0.426487 0.021 Uiso 1 1 calc R U . . .
Cl1S Cl 0.55697(8) 0.08071(6) 0.13499(5) 0.0527(2) Uani 1 1 d . . . . .
Cl2S Cl 0.53204(8) 0.21162(8) 0.01169(5) 0.0617(2) Uani 1 1 d . . . . .
C1S C 0.5776(3) 0.2085(2) 0.11342(16) 0.0418(6) Uani 1 1 d . . . . .
H1SA H 0.667520 0.234849 0.131335 0.050 Uiso 1 1 calc R U . . .
H1SB H 0.526983 0.256477 0.142588 0.050 Uiso 1 1 calc R U . . .

loop_
_atom_site_aniso_label
_atom_site_aniso_U_11
_atom_site_aniso_U_22
_atom_site_aniso_U_33
_atom_site_aniso_U_23
_atom_site_aniso_U_13
_atom_site_aniso_U_12
Ru1 0.00953(7) 0.00959(7) 0.01027(7) 0.00195(5) 0.00201(5) 0.00068(5)
Cl1 0.0128(2) 0.0149(2) 0.0142(2) 0.00203(16) 0.00029(16) -0.00213(16)
Cl2 0.0113(2) 0.0157(2) 0.0157(2) 0.00347(16) 0.00053(16) -0.00016(16)
P1 0.0109(2) 0.0124(2) 0.0135(2) 0.00067(17) 0.00185(17) 0.00105(17)
N1 0.0099(7) 0.0114(7) 0.0144(7) 0.0037(6) 0.0029(6) -0.0007(6)
N2 0.0116(7) 0.0121(7) 0.0122(7) 0.0016(6) 0.0016(6) -0.0007(6)
N3 0.0108(7) 0.0124(7) 0.0142(7) 0.0041(6) 0.0009(6) 0.0007(6)
C1 0.0183(10) 0.0202(10) 0.0323(11) 0.0058(9) 0.0127(9) 0.0020(8)
C2 0.0126(9) 0.0179(9) 0.0210(9) 0.0076(7) 0.0056(7) 0.0019(7)
C3 0.0190(10) 0.0320(12) 0.0212(10) -0.0003(9) 0.0009(8) 0.0006(9)
C4 0.0150(9) 0.0105(8) 0.0155(8) 0.0005(7) 0.0043(7) 0.0006(7)
C5 0.0192(10) 0.0152(9) 0.0173(9) 0.0036(7) 0.0076(7) -0.0019(7)
C6 0.0238(10) 0.0171(9) 0.0151(9) 0.0059(7) 0.0040(8) -0.0002(8)
C7 0.0177(9) 0.0177(9) 0.0176(9) 0.0065(7) 0.0015(7) 0.0022(7)
C8 0.0151(9) 0.0128(9) 0.0163(9) 0.0026(7) 0.0045(7) 0.0013(7)
C9 0.0152(9) 0.0105(8) 0.0134(8) 0.0021(7) 0.0033(7) 0.0004(7)
C10 0.0130(9) 0.0207(10) 0.0202(9) 0.0076(8) 0.0056(7) 0.0037(7)
C11 0.0264(12) 0.0260(11) 0.0381(13) 0.0070(10) 0.0155(10) 0.0094(9)
C12 0.0125(9) 0.0313(12) 0.0263(11) 0.0103(9) 0.0032(8) 0.0005(8)
C13 0.0158(9) 0.0106(8) 0.0171(9) 0.0029(7) 0.0040(7) -0.0003(7)
C14 0.0153(9) 0.0146(9) 0.0152(9) 0.0020(7) 0.0036(7) -0.0003(7)
C15 0.0311(11) 0.0132(9) 0.0182(9) -0.0017(7) 0.0067(8) -0.0007(8)
C16 0.0375(13) 0.0212(10) 0.0139(9) -0.0032(8) 0.0074(9) -0.0016(9)
C17 0.0369(12) 0.0211(10) 0.0122(9) 0.0033(8) 0.0049(8) -0.0014(9)
C18 0.0198(10) 0.0161(9) 0.0126(8) 0.0023(7) 0.0026(7) -0.0009(7)
C19 0.0207(10) 0.0156(9) 0.0126(8) 0.0061(7) 0.0016(7) 0.0004(7)
C20 0.0152(9) 0.0130(9) 0.0148(8) 0.0039(7) 0.0028(7) 0.0005(7)
C21 0.0147(9) 0.0174(9) 0.0185(9) 0.0040(7) 0.0040(7) 0.0011(7)
C22 0.0134(9) 0.0203(10) 0.0226(10) 0.0064(8) 0.0029(8) 0.0000(7)
C23 0.0190(11) 0.0374(13) 0.0267(11) 0.0015(10) -0.0002(9) -0.0013(9)
C24 0.0186(10) 0.0468(15) 0.0254(11) 0.0113(10) 0.0063(9) 0.0087(10)
C25 0.0216(11) 0.0146(10) 0.0380(12) 0.0045(9) 0.0070(9) -0.0032(8)
C26 0.0294(12) 0.0124(10) 0.0470(14) 0.0070(9) 0.0111(10) 0.0032(9)
C27 0.0202(10) 0.0195(10) 0.0358(12) 0.0093(9) 0.0090(9) 0.0075(8)
C28 0.0146(9) 0.0167(9) 0.0198(9) 0.0065(7) 0.0037(7) 0.0013(7)
C29 0.0132(9) 0.0199(10) 0.0264(10) 0.0116(8) 0.0027(8) 0.0023(8)
C30 0.0210(11) 0.0348(13) 0.0286(11) 0.0154(10) -0.0050(9) -0.0045(9)
C31 0.0144(10) 0.0290(12) 0.0462(14) 0.0182(10) 0.0098(9) 0.0060(9)
C32 0.0162(9) 0.0105(8) 0.0139(8) 0.0001(7) 0.0006(7) -0.0026(7)
C33 0.0200(10) 0.0141(9) 0.0193(9) 0.0001(7) 0.0054(8) -0.0006(7)
C34 0.0289(11) 0.0158(9) 0.0209(10) 0.0028(8) 0.0097(8) -0.0017(8)
C35 0.0315(12) 0.0180(10) 0.0175(9) 0.0062(8) 0.0025(8) -0.0010(8)
C36 0.0199(10) 0.0185(10) 0.0220(10) 0.0050(8) 0.0008(8) 0.0018(8)
C37 0.0185(9) 0.0149(9) 0.0169(9) 0.0012(7) 0.0033(7) -0.0013(7)
C38 0.0128(9) 0.0178(9) 0.0152(9) 0.0040(7) 0.0031(7) 0.0028(7)
C39 0.0156(9) 0.0176(9) 0.0202(9) -0.0007(7) 0.0035(8) -0.0014(7)
C40 0.0209(10) 0.0193(10) 0.0236(10) -0.0012(8) 0.0096(8) 0.0029(8)
C41 0.0146(9) 0.0232(10) 0.0238(10) 0.0049(8) 0.0065(8) 0.0026(8)
C42 0.0164(9) 0.0209(10) 0.0196(9) 0.0020(8) 0.0020(8) -0.0030(8)
C43 0.0163(9) 0.0154(9) 0.0174(9) 0.0022(7) 0.0020(7) 0.0011(7)
C44 0.0153(9) 0.0127(9) 0.0139(8) -0.0015(7) 0.0036(7) -0.0010(7)
C45 0.0167(9) 0.0163(9) 0.0199(9) 0.0013(7) 0.0032(8) 0.0020(7)
C46 0.0244(11) 0.0141(9) 0.0277(11) 0.0019(8) 0.0071(9) 0.0024(8)
C47 0.0236(11) 0.0149(10) 0.0301(11) -0.0028(8) 0.0064(9) -0.0046(8)
C48 0.0184(10) 0.0228(10) 0.0214(10) -0.0001(8) 0.0019(8) -0.0024(8)
C49 0.0163(9) 0.0172(9) 0.0188(9) 0.0026(7) 0.0025(7) 0.0003(7)
Cl1S 0.0551(5) 0.0425(4) 0.0715(5) 0.0167(4) 0.0338(4) 0.0055(3)
Cl2S 0.0488(5) 0.0810(6) 0.0502(4) 0.0202(4) -0.0054(4) -0.0165(4)
C1S 0.0439(16) 0.0412(16) 0.0374(14) 0.0059(12) 0.0022(12) -0.0003(12)

loop_
_atom_type_symbol
_atom_type_description
_atom_type_scat_dispersion_real
_atom_type_scat_dispersion_imag
_atom_type_scat_source
C C 0.0033 0.0016 'International Tables Vol C Tables 4.2.6.8 and 6.1.1.4'
H H 0.0000 0.0000 'International Tables Vol C Tables 4.2.6.8 and 6.1.1.4'
Cl Cl 0.1484 0.1585 'International Tables Vol C Tables 4.2.6.8 and 6.1.1.4'
N N 0.0061 0.0033 'International Tables Vol C Tables 4.2.6.8 and 6.1.1.4'
P P 0.1023 0.0942 'International Tables Vol C Tables 4.2.6.8 and 6.1.1.4'
Ru Ru -1.2594 0.8363 'International Tables Vol C Tables 4.2.6.8 and 6.1.1.4'

loop_
_geom_angle_atom_site_label_1
_geom_angle_atom_site_label_2
_geom_angle_atom_site_label_3
_geom_angle
_geom_angle_site_symmetry_1
_geom_angle_site_symmetry_3
_geom_angle_publ_flag
Cl1 Ru1 P1 99.644(16) . . ?
Cl2 Ru1 Cl1 172.345(16) . . ?
Cl2 Ru1 P1 87.958(16) . . ?
N1 Ru1 Cl1 89.23(4) . . ?
N1 Ru1 Cl2 87.98(4) . . ?
N1 Ru1 P1 104.40(4) . . ?
N2 Ru1 Cl1 80.22(5) . . ?
N2 Ru1 Cl2 92.20(5) . . ?
N2 Ru1 P1 178.66(5) . . ?
N2 Ru1 N1 76.93(6) . . ?
N2 Ru1 N3 77.56(6) . . ?
N3 Ru1 Cl1 89.20(4) . . ?
N3 Ru1 Cl2 90.22(4) . . ?
N3 Ru1 P1 101.11(4) . . ?
N3 Ru1 N1 154.34(6) . . ?
C32 P1 Ru1 116.86(6) . . ?
C32 P1 C44 100.17(8) . . ?
C38 P1 Ru1 121.57(6) . . ?
C38 P1 C32 99.56(9) . . ?
C38 P1 C44 102.49(9) . . ?
C44 P1 Ru1 113.05(6) . . ?
C9 N1 Ru1 135.03(12) . . ?
C13 N1 Ru1 111.69(12) . . ?
C13 N1 C9 112.93(15) . . ?
C14 N2 Ru1 119.77(12) . . ?
C14 N2 C18 120.28(16) . . ?
C18 N2 Ru1 119.03(13) . . ?
C19 N3 Ru1 111.86(12) . . ?
C19 N3 C20 112.05(15) . . ?
C20 N3 Ru1 136.00(12) . . ?
H1A C1 H1B 109.5 . . ?
H1A C1 H1C 109.5 . . ?
H1B C1 H1C 109.5 . . ?
C2 C1 H1A 109.5 . . ?
C2 C1 H1B 109.5 . . ?
C2 C1 H1C 109.5 . . ?
C1 C2 H2 108.1 . . ?
C1 C2 C3 109.31(17) . . ?
C3 C2 H2 108.1 . . ?
C4 C2 C1 113.70(17) . . ?
C4 C2 H2 108.1 . . ?
C4 C2 C3 109.36(16) . . ?
C2 C3 H3A 109.5 . . ?
C2 C3 H3B 109.5 . . ?
C2 C3 H3C 109.5 . . ?
H3A C3 H3B 109.5 . . ?
H3A C3 H3C 109.5 . . ?
H3B C3 H3C 109.5 . . ?
C5 C4 C2 121.01(17) . . ?
C5 C4 C9 117.97(17) . . ?
C9 C4 C2 120.70(16) . . ?
C4 C5 H5 119.4 . . ?
C6 C5 C4 121.28(18) . . ?
C6 C5 H5 119.4 . . ?
C5 C6 H6 120.1 . . ?
C7 C6 C5 119.73(18) . . ?
C7 C6 H6 120.1 . . ?
C6 C7 H7 119.2 . . ?
C6 C7 C8 121.57(18) . . ?
C8 C7 H7 119.2 . . ?
C7 C8 C9 117.55(17) . . ?
C7 C8 C10 118.21(17) . . ?
C9 C8 C10 124.23(17) . . ?
C4 C9 N1 118.68(16) . . ?
C8 C9 N1 119.38(16) . . ?
C8 C9 C4 121.86(17) . . ?
C8 C10 H10 108.3 . . ?
C8 C10 C11 110.56(17) . . ?
C8 C10 C12 111.13(16) . . ?
C11 C10 H10 108.3 . . ?
C12 C10 H10 108.3 . . ?
C12 C10 C11 110.28(17) . . ?
C10 C11 H11A 109.5 . . ?
C10 C11 H11B 109.5 . . ?
C10 C11 H11C 109.5 . . ?
H11A C11 H11B 109.5 . . ?
H11A C11 H11C 109.5 . . ?
H11B C11 H11C 109.5 . . ?
C10 C12 H12A 109.5 . . ?
C10 C12 H12B 109.5 . . ?
C10 C12 H12C 109.5 . . ?
H12A C12 H12B 109.5 . . ?
H12A C12 H12C 109.5 . . ?
H12B C12 H12C 109.5 . . ?
N1 C13 H13 120.4 . . ?
N1 C13 C14 119.19(17) . . ?
C14 C13 H13 120.4 . . ?
N2 C14 C13 111.79(16) . . ?
N2 C14 C15 121.47(17) . . ?
C15 C14 C13 126.74(18) . . ?
C14 C15 H15 120.7 . . ?
C14 C15 C16 118.55(19) . . ?
C16 C15 H15 120.7 . . ?
C15 C16 H16 120.2 . . ?
C17 C16 C15 119.54(18) . . ?
C17 C16 H16 120.2 . . ?
C16 C17 H17 120.5 . . ?
C16 C17 C18 119.07(19) . . ?
C18 C17 H17 120.5 . . ?
N2 C18 C17 121.04(18) . . ?
N2 C18 C19 112.02(16) . . ?
C17 C18 C19 126.93(18) . . ?
N3 C19 C18 119.06(17) . . ?
N3 C19 H19 120.5 . . ?
C18 C19 H19 120.5 . . ?
C21 C20 N3 118.93(16) . . ?
C21 C20 C28 122.10(17) . . ?
C28 C20 N3 118.73(17) . . ?
C20 C21 C22 123.51(17) . . ?
C25 C21 C20 117.37(18) . . ?
C25 C21 C22 119.12(18) . . ?
C21 C22 H22 107.7 . . ?
C21 C22 C23 111.64(17) . . ?
C21 C22 C24 111.14(17) . . ?
C23 C22 H22 107.7 . . ?
C23 C22 C24 110.72(18) . . ?
C24 C22 H22 107.7 . . ?
C22 C23 H23A 109.5 . . ?
C22 C23 H23B 109.5 . . ?
C22 C23 H23C 109.5 . . ?
H23A C23 H23B 109.5 . . ?
H23A C23 H23C 109.5 . . ?
H23B C23 H23C 109.5 . . ?
C22 C24 H24A 109.5 . . ?
C22 C24 H24B 109.5 . . ?
C22 C24 H24C 109.5 . . ?
H24A C24 H24B 109.5 . . ?
H24A C24 H24C 109.5 . . ?
H24B C24 H24C 109.5 . . ?
C21 C25 H25 119.2 . . ?
C26 C25 C21 121.5(2) . . ?
C26 C25 H25 119.2 . . ?
C25 C26 H26 120.1 . . ?
C27 C26 C25 119.9(2) . . ?
C27 C26 H26 120.1 . . ?
C26 C27 H27 119.3 . . ?
C26 C27 C28 121.34(19) . . ?
C28 C27 H27 119.3 . . ?
C20 C28 C29 120.96(17) . . ?
C27 C28 C20 117.77(18) . . ?
C27 C28 C29 121.20(18) . . ?
C28 C29 H29 107.6 . . ?
C28 C29 C30 110.11(17) . . ?
C28 C29 C31 113.55(18) . . ?
C30 C29 H29 107.6 . . ?
C31 C29 H29 107.6 . . ?
C31 C29 C30 110.10(18) . . ?
C29 C30 H30A 109.5 . . ?
C29 C30 H30B 109.5 . . ?
C29 C30 H30C 109.5 . . ?
H30A C30 H30B 109.5 . . ?
H30A C30 H30C 109.5 . . ?
H30B C30 H30C 109.5 . . ?
C29 C31 H31A 109.5 . . ?
C29 C31 H31B 109.5 . . ?
C29 C31 H31C 109.5 . . ?
H31A C31 H31B 109.5 . . ?
H31A C31 H31C 109.5 . . ?
H31B C31 H31C 109.5 . . ?
C33 C32 P1 122.48(15) . . ?
C37 C32 P1 119.17(14) . . ?
C37 C32 C33 118.23(18) . . ?
C32 C33 H33 119.9 . . ?
C34 C33 C32 120.16(19) . . ?
C34 C33 H33 119.9 . . ?
C33 C34 H34 119.5 . . ?
C35 C34 C33 120.94(19) . . ?
C35 C34 H34 119.5 . . ?
C34 C35 H35 120.4 . . ?
C34 C35 C36 119.22(19) . . ?
C36 C35 H35 120.4 . . ?
C35 C36 H36 119.8 . . ?
C37 C36 C35 120.34(19) . . ?
C37 C36 H36 119.8 . . ?
C32 C37 H37 119.5 . . ?
C36 C37 C32 121.03(18) . . ?
C36 C37 H37 119.5 . . ?
C39 C38 P1 122.13(15) . . ?
C43 C38 P1 119.12(14) . . ?
C43 C38 C39 118.21(17) . . ?
C38 C39 H39 119.6 . . ?
C40 C39 C38 120.72(19) . . ?
C40 C39 H39 119.6 . . ?
C39 C40 H40 119.8 . . ?
C41 C40 C39 120.31(18) . . ?
C41 C40 H40 119.8 . . ?
C40 C41 H41 120.3 . . ?
C42 C41 C40 119.37(18) . . ?
C42 C41 H41 120.3 . . ?
C41 C42 H42 119.8 . . ?
C41 C42 C43 120.32(19) . . ?
C43 C42 H42 119.8 . . ?
C38 C43 C42 121.05(18) . . ?
C38 C43 H43 119.5 . . ?
C42 C43 H43 119.5 . . ?
C45 C44 P1 120.21(15) . . ?
C49 C44 P1 121.62(15) . . ?
C49 C44 C45 118.15(18) . . ?
C44 C45 H45 119.6 . . ?
C46 C45 C44 120.71(19) . . ?
C46 C45 H45 119.6 . . ?
C45 C46 H46 119.8 . . ?
C47 C46 C45 120.33(19) . . ?
C47 C46 H46 119.8 . . ?
C46 C47 H47 120.0 . . ?
C48 C47 C46 120.0(2) . . ?
C48 C47 H47 120.0 . . ?
C47 C48 H48 120.3 . . ?
C47 C48 C49 119.3(2) . . ?
C49 C48 H48 120.3 . . ?
C44 C49 C48 121.40(19) . . ?
C44 C49 H49 119.3 . . ?
C48 C49 H49 119.3 . . ?
Cl1S C1S Cl2S 112.01(16) . . ?
Cl1S C1S H1SA 109.2 . . ?
Cl1S C1S H1SB 109.2 . . ?
Cl2S C1S H1SA 109.2 . . ?
Cl2S C1S H1SB 109.2 . . ?
H1SA C1S H1SB 107.9 . . ?

loop_
_geom_bond_atom_site_label_1
_geom_bond_atom_site_label_2
_geom_bond_distance
_geom_bond_site_symmetry_2
_geom_bond_publ_flag
Ru1 Cl1 2.4241(5) . ?
Ru1 Cl2 2.3993(5) . ?
Ru1 P1 2.4300(5) . ?
Ru1 N1 2.1624(15) . ?
Ru1 N2 1.9891(15) . ?
Ru1 N3 2.1415(15) . ?
P1 C32 1.8528(19) . ?
P1 C38 1.8465(19) . ?
P1 C44 1.8565(19) . ?
N1 C9 1.458(2) . ?
N1 C13 1.299(2) . ?
N2 C14 1.345(2) . ?
N2 C18 1.347(2) . ?
N3 C19 1.301(2) . ?
N3 C20 1.458(2) . ?
C1 H1A 0.9800 . ?
C1 H1B 0.9800 . ?
C1 H1C 0.9800 . ?
C1 C2 1.526(3) . ?
C2 H2 1.0000 . ?
C2 C3 1.541(3) . ?
C2 C4 1.514(3) . ?
C3 H3A 0.9800 . ?
C3 H3B 0.9800 . ?
C3 H3C 0.9800 . ?
C4 C5 1.396(3) . ?
C4 C9 1.407(3) . ?
C5 H5 0.9500 . ?
C5 C6 1.386(3) . ?
C6 H6 0.9500 . ?
C6 C7 1.384(3) . ?
C7 H7 0.9500 . ?
C7 C8 1.400(3) . ?
C8 C9 1.407(3) . ?
C8 C10 1.528(3) . ?
C10 H10 1.0000 . ?
C10 C11 1.537(3) . ?
C10 C12 1.536(3) . ?
C11 H11A 0.9800 . ?
C11 H11B 0.9800 . ?
C11 H11C 0.9800 . ?
C12 H12A 0.9800 . ?
C12 H12B 0.9800 . ?
C12 H12C 0.9800 . ?
C13 H13 0.9500 . ?
C13 C14 1.449(3) . ?
C14 C15 1.393(3) . ?
C15 H15 0.9500 . ?
C15 C16 1.394(3) . ?
C16 H16 0.9500 . ?
C16 C17 1.388(3) . ?
C17 H17 0.9500 . ?
C17 C18 1.393(3) . ?
C18 C19 1.449(3) . ?
C19 H19 0.9500 . ?
C20 C21 1.408(3) . ?
C20 C28 1.411(3) . ?
C21 C22 1.527(3) . ?
C21 C25 1.398(3) . ?
C22 H22 1.0000 . ?
C22 C23 1.532(3) . ?
C22 C24 1.535(3) . ?
C23 H23A 0.9800 . ?
C23 H23B 0.9800 . ?
C23 H23C 0.9800 . ?
C24 H24A 0.9800 . ?
C24 H24B 0.9800 . ?
C24 H24C 0.9800 . ?
C25 H25 0.9500 . ?
C25 C26 1.387(3) . ?
C26 H26 0.9500 . ?
C26 C27 1.386(3) . ?
C27 H27 0.9500 . ?
C27 C28 1.392(3) . ?
C28 C29 1.517(3) . ?
C29 H29 1.0000 . ?
C29 C30 1.541(3) . ?
C29 C31 1.529(3) . ?
C30 H30A 0.9800 . ?
C30 H30B 0.9800 . ?
C30 H30C 0.9800 . ?
C31 H31A 0.9800 . ?
C31 H31B 0.9800 . ?
C31 H31C 0.9800 . ?
C32 C33 1.406(3) . ?
C32 C37 1.398(3) . ?
C33 H33 0.9500 . ?
C33 C34 1.394(3) . ?
C34 H34 0.9500 . ?
C34 C35 1.385(3) . ?
C35 H35 0.9500 . ?
C35 C36 1.390(3) . ?
C36 H36 0.9500 . ?
C36 C37 1.390(3) . ?
C37 H37 0.9500 . ?
C38 C39 1.403(3) . ?
C38 C43 1.394(3) . ?
C39 H39 0.9500 . ?
C39 C40 1.395(3) . ?
C40 H40 0.9500 . ?
C40 C41 1.392(3) . ?
C41 H41 0.9500 . ?
C41 C42 1.388(3) . ?
C42 H42 0.9500 . ?
C42 C43 1.394(3) . ?
C43 H43 0.9500 . ?
C44 C45 1.402(3) . ?
C44 C49 1.396(3) . ?
C45 H45 0.9500 . ?
C45 C46 1.390(3) . ?
C46 H46 0.9500 . ?
C46 C47 1.390(3) . ?
C47 H47 0.9500 . ?
C47 C48 1.389(3) . ?
C48 H48 0.9500 . ?
C48 C49 1.401(3) . ?
C49 H49 0.9500 . ?
Cl1S C1S 1.747(3) . ?
Cl2S C1S 1.768(3) . ?
C1S H1SA 0.9900 . ?
C1S H1SB 0.9900 . ?

loop_
_geom_torsion_atom_site_label_1
_geom_torsion_atom_site_label_2
_geom_torsion_atom_site_label_3
_geom_torsion_atom_site_label_4
_geom_torsion
_geom_torsion_site_symmetry_1
_geom_torsion_site_symmetry_2
_geom_torsion_site_symmetry_3
_geom_torsion_site_symmetry_4
_geom_torsion_publ_flag
Ru1 P1 C32 C33 -137.83(14) . . . . ?
Ru1 P1 C32 C37 46.32(17) . . . . ?
Ru1 P1 C38 C39 -154.50(14) . . . . ?
Ru1 P1 C38 C43 34.08(18) . . . . ?
Ru1 P1 C44 C45 93.03(15) . . . . ?
Ru1 P1 C44 C49 -85.68(16) . . . . ?
Ru1 N1 C9 C4 78.5(2) . . . . ?
Ru1 N1 C9 C8 -104.68(19) . . . . ?
Ru1 N1 C13 C14 1.0(2) . . . . ?
Ru1 N2 C14 C13 -8.8(2) . . . . ?
Ru1 N2 C14 C15 170.37(15) . . . . ?
Ru1 N2 C18 C17 -171.52(16) . . . . ?
Ru1 N2 C18 C19 7.5(2) . . . . ?
Ru1 N3 C19 C18 -1.3(2) . . . . ?
Ru1 N3 C20 C21 103.1(2) . . . . ?
Ru1 N3 C20 C28 -82.4(2) . . . . ?
P1 C32 C33 C34 -173.29(15) . . . . ?
P1 C32 C37 C36 172.69(15) . . . . ?
P1 C38 C39 C40 -172.58(16) . . . . ?
P1 C38 C43 C42 172.46(15) . . . . ?
P1 C44 C45 C46 179.18(15) . . . . ?
P1 C44 C49 C48 -179.34(15) . . . . ?
N1 C13 C14 N2 4.7(3) . . . . ?
N1 C13 C14 C15 -174.5(2) . . . . ?
N2 C14 C15 C16 0.3(3) . . . . ?
N2 C18 C19 N3 -3.7(3) . . . . ?
N3 C20 C21 C22 -4.9(3) . . . . ?
N3 C20 C21 C25 174.78(18) . . . . ?
N3 C20 C28 C27 -174.82(18) . . . . ?
N3 C20 C28 C29 2.3(3) . . . . ?
C1 C2 C4 C5 35.4(3) . . . . ?
C1 C2 C4 C9 -151.20(18) . . . . ?
C2 C4 C5 C6 172.09(18) . . . . ?
C2 C4 C9 N1 5.5(3) . . . . ?
C2 C4 C9 C8 -171.21(17) . . . . ?
C3 C2 C4 C5 -87.1(2) . . . . ?
C3 C2 C4 C9 86.3(2) . . . . ?
C4 C5 C6 C7 -0.3(3) . . . . ?
C5 C4 C9 N1 179.14(16) . . . . ?
C5 C4 C9 C8 2.4(3) . . . . ?
C5 C6 C7 C8 1.3(3) . . . . ?
C6 C7 C8 C9 -0.4(3) . . . . ?
C6 C7 C8 C10 178.82(18) . . . . ?
C7 C8 C9 N1 -178.17(17) . . . . ?
C7 C8 C9 C4 -1.5(3) . . . . ?
C7 C8 C10 C11 68.1(2) . . . . ?
C7 C8 C10 C12 -54.7(2) . . . . ?
C9 N1 C13 C14 -173.22(16) . . . . ?
C9 C4 C5 C6 -1.5(3) . . . . ?
C9 C8 C10 C11 -112.7(2) . . . . ?
C9 C8 C10 C12 124.5(2) . . . . ?
C10 C8 C9 N1 2.6(3) . . . . ?
C10 C8 C9 C4 179.33(18) . . . . ?
C13 N1 C9 C4 -109.04(19) . . . . ?
C13 N1 C9 C8 67.8(2) . . . . ?
C13 C14 C15 C16 179.4(2) . . . . ?
C14 N2 C18 C17 -2.5(3) . . . . ?
C14 N2 C18 C19 176.49(17) . . . . ?
C14 C15 C16 C17 -1.0(3) . . . . ?
C15 C16 C17 C18 0.0(3) . . . . ?
C16 C17 C18 N2 1.8(3) . . . . ?
C16 C17 C18 C19 -177.1(2) . . . . ?
C17 C18 C19 N3 175.2(2) . . . . ?
C18 N2 C14 C13 -177.77(17) . . . . ?
C18 N2 C14 C15 1.4(3) . . . . ?
C19 N3 C20 C21 -73.2(2) . . . . ?
C19 N3 C20 C28 101.4(2) . . . . ?
C20 N3 C19 C18 175.91(17) . . . . ?
C20 C21 C22 C23 -128.3(2) . . . . ?
C20 C21 C22 C24 107.6(2) . . . . ?
C20 C21 C25 C26 -0.3(3) . . . . ?
C20 C28 C29 C30 -83.5(2) . . . . ?
C20 C28 C29 C31 152.48(19) . . . . ?
C21 C20 C28 C27 -0.5(3) . . . . ?
C21 C20 C28 C29 176.69(18) . . . . ?
C21 C25 C26 C27 0.1(4) . . . . ?
C22 C21 C25 C26 179.4(2) . . . . ?
C25 C21 C22 C23 52.1(3) . . . . ?
C25 C21 C22 C24 -72.1(3) . . . . ?
C25 C26 C27 C28 -0.1(4) . . . . ?
C26 C27 C28 C20 0.3(3) . . . . ?
C26 C27 C28 C29 -176.8(2) . . . . ?
C27 C28 C29 C30 93.5(2) . . . . ?
C27 C28 C29 C31 -30.4(3) . . . . ?
C28 C20 C21 C22 -179.19(18) . . . . ?
C28 C20 C21 C25 0.4(3) . . . . ?
C32 P1 C38 C39 75.61(18) . . . . ?
C32 P1 C38 C43 -95.81(16) . . . . ?
C32 P1 C44 C45 -141.85(16) . . . . ?
C32 P1 C44 C49 39.44(17) . . . . ?
C32 C33 C34 C35 0.1(3) . . . . ?
C33 C32 C37 C36 -3.3(3) . . . . ?
C33 C34 C35 C36 -2.0(3) . . . . ?
C34 C35 C36 C37 1.3(3) . . . . ?
C35 C36 C37 C32 1.4(3) . . . . ?
C37 C32 C33 C34 2.6(3) . . . . ?
C38 P1 C32 C33 -4.96(18) . . . . ?
C38 P1 C32 C37 179.19(15) . . . . ?
C38 P1 C44 C45 -39.58(17) . . . . ?
C38 P1 C44 C49 141.71(16) . . . . ?
C38 C39 C40 C41 0.8(3) . . . . ?
C39 C38 C43 C42 0.7(3) . . . . ?
C39 C40 C41 C42 -0.1(3) . . . . ?
C40 C41 C42 C43 -0.3(3) . . . . ?
C41 C42 C43 C38 0.0(3) . . . . ?
C43 C38 C39 C40 -1.1(3) . . . . ?
C44 P1 C32 C33 99.70(17) . . . . ?
C44 P1 C32 C37 -76.15(16) . . . . ?
C44 P1 C38 C39 -27.13(18) . . . . ?
C44 P1 C38 C43 161.44(15) . . . . ?
C44 C45 C46 C47 0.7(3) . . . . ?
C45 C44 C49 C48 1.9(3) . . . . ?
C45 C46 C47 C48 0.9(3) . . . . ?
C46 C47 C48 C49 -1.0(3) . . . . ?
C47 C48 C49 C44 -0.4(3) . . . . ?
C49 C44 C45 C46 -2.1(3) . . . . ?
